data_1568844
loop_
_publ_author_name
'Mikherdov, Alexander S.'
'Jin, Mingoo'
'Ito, Hajime'

_publ_section_title
;
 Exploring Au(i) involving halogen bonding with N-heterocyclic carbene
 Au(i) aryl complexes in crystalline media
;
_journal_issue 17
_journal_name_full 'Chemical Science'
_journal_page_first 4485
_journal_page_last 4494
_journal_paper_doi 10.1039/D3SC00373F
_journal_volume 14
_journal_year 2023
_chemical_formula_moiety 'C30 H37 Au N2, C6 F4 I2'
_chemical_formula_sum 'C36 H37 Au F4 I2 N2'
_chemical_formula_weight 1024.478
_space_group_crystal_system monoclinic
_space_group_IT_number 15
_space_group_name_Hall '-C 2yc'
_space_group_name_H-M_alt 'C 1 2/c 1'
_symmetry_Int_Tables_number 15
_atom_sites_solution_primary dual
_audit_creation_date 2022-03-24
_audit_creation_method
;
Olex2 1.5-alpha
(compiled 2022.03.08 svn.r54f81f84 for OlexSys, GUI svn.r6487)
;
_audit_update_record
;
2022-11-11 deposited with the CCDC.	2023-04-10 downloaded from the CCDC.
;
_cell_angle_alpha 90
_cell_angle_beta 105.866(1)
_cell_angle_gamma 90
_cell_formula_units_Z 4
_cell_length_a 16.4431(1)
_cell_length_b 13.9767(1)
_cell_length_c 16.9424(1)
_cell_measurement_reflns_used 20107
_cell_measurement_temperature 293
_cell_measurement_theta_max 76.0250
_cell_measurement_theta_min 4.1840
_cell_volume 3745.37(5)
_computing_cell_refinement 'CrysAlisPro 1.171.40.69a (Rigaku OD, 2020)'
_computing_data_collection 'CrysAlisPro 1.171.40.69a (Rigaku OD, 2020)'
_computing_data_reduction 'CrysAlisPro 1.171.40.69a (Rigaku OD, 2020)'
_computing_molecular_graphics 'Olex2 1.5-alpha (Dolomanov et al., 2009)'
_computing_publication_material 'Olex2 1.5-alpha (Dolomanov et al., 2009)'
_computing_structure_refinement 'olex2.refine 1.5-alpha (Bourhis et al., 2015)'
_computing_structure_solution 'SHELXT 2018/2 (Sheldrick, 2018)'
_diffrn_ambient_temperature 293
_diffrn_detector 'Hybrid Pixel Array Detector'
_diffrn_detector_area_resol_mean 10.0000
_diffrn_detector_type HyPix
_diffrn_measured_fraction_theta_full 1.0000
_diffrn_measured_fraction_theta_max 0.9845
_diffrn_measurement_details
;
List of Runs (angles in degrees, time in seconds):

  # Type    Start    End  Width  t~exp~   \w     \q     \k     \f   Frames
#--------------------------------------------------------------------------
  1  \w     90.00 153.00   0.50    0.30    --  102.75  57.00 -30.00  126
  2  \w    117.00 172.00   0.50    0.30    --  102.75  37.00   0.00  110
  3  \w    136.00 174.00   0.50    0.30    --  102.75  37.00  60.00   76
  4  \w     96.00 133.00   0.50    0.30    --  102.75  37.00  60.00   74
  5  \w     81.00 106.00   0.50    0.30    --  102.75 -99.00  60.00   50
  6  \w     48.00 110.00   0.50    0.30    --  102.75-125.00   0.00  124
  7  \w     32.00  77.00   0.50    0.30    --  102.75-125.00  30.00   90
  8  \w     46.00  71.00   0.50    0.30    --  102.75-112.00 172.00   50
  9  \w     35.00  65.00   0.50    0.30    --  102.75-125.00  90.00   60
 10  \w     68.00 109.00   0.50    0.30    --  102.75-125.00  90.00   82
 11  \w     76.00 106.00   0.50    0.30    --  102.75 -99.00   0.00   60
 12  \w     34.00 108.00   0.50    0.30    --  102.75-107.00-144.18  148
 13  \w     34.00  93.00   0.50    0.07    --   49.16-125.00 -60.00  118
 14  \w     31.00  68.00   0.50    0.30    --  102.75 -57.00-150.00   74
 15  \w     85.00 124.00   0.50    0.30    --  102.75 -77.00-180.00   78
 16  \w     39.00  68.00   0.50    0.30    --  102.75 -57.00-180.00   58
 17  \w     31.00  61.00   0.50    0.30    --  102.75 -57.00   0.00   60
 18  \w     31.00  66.00   0.50    0.30    --  102.75 -57.00 -30.00   70
 19  \w    -19.00  61.00   0.50    0.07    --   49.16 -57.00  30.00  160
 20  \w      9.00  48.00   0.50    0.07    --   49.16-112.00 172.00   78
 21  \w     51.00  80.00   0.50    0.07    --   49.16-112.00 172.00   58
 22  \w     43.00  68.00   0.50    0.30    --  102.75 -57.00  90.00   50
 23  \w    121.00 147.00   0.50    0.30    --  102.75 112.00 -94.00   52
 24  \w     82.00 108.00   0.50    0.30    --  102.75 125.00  90.00   52
 25  \w    111.00 141.00   0.50    0.30    --  102.75 125.00  90.00   60
 26  \w    -13.00  24.00   0.50    0.07    --  -49.16  19.00-120.00   74
 27  \w    -14.00  23.00   0.50    0.07    --  -49.16  19.00 -90.00   74
 28  \w    -14.00  23.00   0.50    0.07    --  -49.16  19.00-150.00   74
 29  \w    -14.00  24.00   0.50    0.07    --  -49.16  19.00-180.00   76
 30  \w   -106.00 -51.00   0.50    0.30    -- -102.00 112.00 -94.00  110
 31  \w    -48.00 -12.00   0.50    0.07    --  -49.16 112.00 -94.00   72
 32  \w    -74.00 -30.00   0.50    0.30    -- -102.00 125.00  30.00   88
 33  \w   -111.00 -32.00   0.50    0.30    -- -102.00 125.00 120.00  158
 34  \w    -60.00 -32.00   0.50    0.30    -- -102.00  57.00 150.00   56
 35  \w    -59.00 -32.00   0.50    0.30    -- -102.00  57.00 120.00   54
 36  \w    -58.00 -33.00   0.50    0.30    -- -102.00  57.00  60.00   50
 37  \w   -133.00 -97.00   0.50    0.30    -- -102.00-112.00 172.00   72
 38  \w   -121.00 -76.00   0.50    0.07    --  -49.16-125.00 -30.00   90
 39  \w   -110.00 -74.00   0.50    0.07    --  -49.16-125.00-120.00   72
 40  \w   -172.00 -81.00   0.50    0.30    -- -102.00 -77.00-180.00  182
;
_diffrn_measurement_device 'four-circle diffractometer'
_diffrn_measurement_device_type 'XtaLAB Synergy R, DW system, HyPix'
_diffrn_measurement_method '\w scans'
_diffrn_orient_matrix_type 'CrysAlisPro convention (1999,Acta A55,543-557)'
_diffrn_orient_matrix_UB_11 0.0472702000
_diffrn_orient_matrix_UB_12 -0.0844551000
_diffrn_orient_matrix_UB_13 0.0507913000
_diffrn_orient_matrix_UB_21 -0.0725433000
_diffrn_orient_matrix_UB_22 -0.0677391000
_diffrn_orient_matrix_UB_23 -0.0429393000
_diffrn_orient_matrix_UB_31 0.0446335000
_diffrn_orient_matrix_UB_32 -0.0205806000
_diffrn_orient_matrix_UB_33 -0.0671828000
_diffrn_radiation_monochromator mirror
_diffrn_radiation_probe x-ray
_diffrn_radiation_type 'Cu K\a'
_diffrn_radiation_wavelength 1.54184
_diffrn_reflns_av_R_equivalents 0.0715
_diffrn_reflns_av_unetI/netI 0.0348
_diffrn_reflns_Laue_measured_fraction_full 1.0000
_diffrn_reflns_Laue_measured_fraction_max 0.9845
_diffrn_reflns_limit_h_max 20
_diffrn_reflns_limit_h_min -20
_diffrn_reflns_limit_k_max 17
_diffrn_reflns_limit_k_min -17
_diffrn_reflns_limit_l_max 19
_diffrn_reflns_limit_l_min -21
_diffrn_reflns_number 22557
_diffrn_reflns_point_group_measured_fraction_full 1.0000
_diffrn_reflns_point_group_measured_fraction_max 0.9845
_diffrn_reflns_theta_full 67.6840
_diffrn_reflns_theta_max 76.42
_diffrn_reflns_theta_min 4.22
_diffrn_source 'Rotating-anode X-ray tube'
_diffrn_source_type 'Rigaku (Cu) X-ray Source'
_exptl_absorpt_coefficient_mu 20.709
_exptl_absorpt_correction_T_max 1.00000
_exptl_absorpt_correction_T_min 0.17440
_exptl_absorpt_correction_type multi-scan
_exptl_absorpt_process_details
;
CrysAlisPro 1.171.40.69a (Rigaku Oxford Diffraction, 2020)
Empirical absorption correction using spherical harmonics,
 implemented in SCALE3 ABSPACK scaling algorithm.
;
_exptl_crystal_colour 'clear light yellow'
_exptl_crystal_colour_lustre clear
_exptl_crystal_colour_modifier light
_exptl_crystal_colour_primary yellow
_exptl_crystal_density_diffrn 1.817
_exptl_crystal_description prism
_exptl_crystal_F_000 1943.879
_exptl_crystal_size_max 0.1
_exptl_crystal_size_mid 0.1
_exptl_crystal_size_min 0.05
_refine_diff_density_max 0.9836
_refine_diff_density_min -2.4338
_refine_diff_density_rms 0.1941
_refine_ls_d_res_high 0.7931
_refine_ls_d_res_low 10.4734
_refine_ls_goodness_of_fit_ref 1.0385
_refine_ls_hydrogen_treatment constr
_refine_ls_matrix_type full
_refine_ls_number_constraints 29
_refine_ls_number_parameters 211
_refine_ls_number_reflns 3880
_refine_ls_number_restraints 0
_refine_ls_restrained_S_all 1.0385
_refine_ls_R_factor_all 0.0385
_refine_ls_R_factor_gt 0.0378
_refine_ls_shift/su_max -0.0015
_refine_ls_shift/su_mean 0.0002
_refine_ls_structure_factor_coef Fsqd
_refine_ls_weighting_details 'w=1/[\s^2^(Fo^2^)+(0.0736P)^2^+3.8768P] where P=(Fo^2^+2Fc^2^)/3'
_refine_ls_weighting_scheme calc
_refine_ls_wR_factor_gt 0.0981
_refine_ls_wR_factor_ref 0.0991
_reflns_Friedel_coverage 0.0
_reflns_limit_h_max 19
_reflns_limit_h_min -20
_reflns_limit_k_max 17
_reflns_limit_k_min 0
_reflns_limit_l_max 21
_reflns_limit_l_min 0
_reflns_number_gt 3759
_reflns_number_total 3880
_reflns_threshold_expression I>=2u(I)
_cod_data_source_file d3sc00373f3.cif
_cod_data_source_block 1Mes-14-FIB_293K
_cod_depositor_comments 'Adding full bibliography for 1568831--1568854.cif.'
_cod_database_code 1568844
_chemical_oxdiff_formula 'Au I F N C H'
_olex2_refinement_description
;
1. Others
 Fixed Sof: H17a(0.5) H17b(0.5) H17c(0.5)
2.a Secondary CH2 refined with riding coordinates:
 C2A(H2Aa,H2Ab)
2.b Aromatic/amide H refined with riding coordinates:
 C14A(H14A), C7A(H7A), C5A(H5A)
2.c Idealised Me refined as rotating group:
 C11A(H11a,H11b,H11c), C16A(H16a,H16b,H16c), C9A(H9Aa,H9Ab,H9Ac), C17A(H17a,
 H17b,H17c), C10A(H10a,H10b,H10c)
;
_olex2_submission_special_instructions 'No special instructions were received'
_oxdiff_exptl_absorpt_empirical_details
;
Empirical correction (ABSPACK) includes:
- Absorption correction using spherical harmonics
- Frame scaling
;
_oxdiff_exptl_absorpt_empirical_full_max 4.163
_oxdiff_exptl_absorpt_empirical_full_min 0.579

loop_
_space_group_symop_id
_space_group_symop_operation_xyz
1 x,y,z
2 -x,y,-z+1/2
3 -x,-y,-z
4 x,-y,z-1/2
5 x+1/2,y+1/2,z
6 -x+1/2,y+1/2,-z+1/2
7 -x+1/2,-y+1/2,-z
8 x+1/2,-y+1/2,z-1/2

loop_
_atom_site_label
_atom_site_type_symbol
_atom_site_fract_x
_atom_site_fract_y
_atom_site_fract_z
_atom_site_U_iso_or_equiv
_atom_site_adp_type
_atom_site_occupancy
_atom_site_site_symmetry_order
_atom_site_refinement_flags_posn
_atom_site_refinement_flags_adp
_atom_site_refinement_flags_occupancy
_atom_site_disorder_group
Au1A Au 0.5 0.382798(12) 0.75 0.03016(10) Uani 1.000000 2 S T P .
I1D I 0.61622(2) 0.26987(3) 0.62824(2) 0.06720(14) Uani 1.000000 1 . . . .
F2D F 0.8991(2) 0.3442(4) 0.5395(2) 0.0846(11) Uani 1.000000 1 . . . .
F1D F 0.7964(3) 0.3607(4) 0.6354(2) 0.0884(12) Uani 1.000000 1 . . . .
N1A N 0.5659(2) 0.5819(3) 0.7843(3) 0.0488(9) Uani 1.000000 1 . . . .
C12A C 0.5 0.2375(4) 0.75 0.0303(10) Uani 1.000000 2 S T P .
C13A C 0.4372(2) 0.1856(3) 0.6929(2) 0.0353(8) Uani 1.000000 1 . . . .
C14A C 0.4380(3) 0.0851(3) 0.6934(3) 0.0397(8) Uani 1.000000 1 . . . .
H14A H 0.3962(3) 0.0519(3) 0.6551(3) 0.0476(10) Uiso 1.000000 1 R . . .
C15A C 0.5 0.0345(4) 0.75 0.0420(13) Uani 1.000000 2 S T P .
C2D C 0.7722(3) 0.3051(4) 0.5684(3) 0.0525(11) Uani 1.000000 1 . . . .
C3A C 0.6483(3) 0.5468(3) 0.8263(3) 0.0455(9) Uani 1.000000 1 . . . .
C3D C 0.8255(3) 0.2966(4) 0.5186(3) 0.0516(11) Uani 1.000000 1 . . . .
C1D C 0.6956(3) 0.2585(4) 0.5511(3) 0.0466(10) Uani 1.000000 1 . . . .
C8A C 0.6639(3) 0.5144(4) 0.9069(3) 0.0492(10) Uani 1.000000 1 . . . .
C1A C 0.5 0.5266(4) 0.75 0.0379(11) Uani 1.000000 2 S T P .
C4A C 0.7097(3) 0.5447(4) 0.7839(3) 0.0554(11) Uani 1.000000 1 . . . .
C11A C 0.5962(4) 0.5133(5) 0.9509(4) 0.0707(16) Uani 1.000000 1 . . . .
H11a H 0.577(3) 0.5775(7) 0.956(3) 0.106(2) Uiso 1.000000 1 GR . . .
H11b H 0.5495(15) 0.475(3) 0.9206(18) 0.106(2) Uiso 1.000000 1 GR . . .
H11c H 0.6185(11) 0.487(4) 1.0047(13) 0.106(2) Uiso 1.000000 1 GR . . .
C6A C 0.8059(3) 0.4748(5) 0.9047(4) 0.0641(13) Uani 1.000000 1 . . . .
C16A C 0.3683(3) 0.2366(4) 0.6304(3) 0.0543(11) Uani 1.000000 1 . . . .
H16a H 0.3367(18) 0.276(3) 0.6579(3) 0.0814(17) Uiso 1.000000 1 GR . . .
H16b H 0.3928(3) 0.276(3) 0.5965(18) 0.0814(17) Uiso 1.000000 1 GR . . .
H16c H 0.3312(17) 0.1905(4) 0.5968(18) 0.0814(17) Uiso 1.000000 1 GR . . .
C2A C 0.5442(4) 0.6850(4) 0.7785(5) 0.0754(19) Uani 1.000000 1 . . . .
H2Aa H 0.5827(4) 0.7212(4) 0.7557(5) 0.090(2) Uiso 1.000000 1 R . . .
H2Ab H 0.5451(4) 0.7111(4) 0.8318(5) 0.090(2) Uiso 1.000000 1 R . . .
C7A C 0.7440(3) 0.4788(5) 0.9440(3) 0.0608(13) Uani 1.000000 1 . . . .
H7A H 0.7558(3) 0.4568(5) 0.9978(3) 0.0730(15) Uiso 1.000000 1 R . . .
C9A C 0.6921(5) 0.5770(7) 0.6957(4) 0.085(2) Uani 1.000000 1 . . . .
H9Aa H 0.641(2) 0.548(4) 0.6637(9) 0.128(3) Uiso 1.000000 1 GR . . .
H9Ab H 0.686(4) 0.6454(8) 0.6931(6) 0.128(3) Uiso 1.000000 1 GR . . .
H9Ac H 0.7381(19) 0.558(4) 0.6743(13) 0.128(3) Uiso 1.000000 1 GR . . .
C5A C 0.7890(3) 0.5079(5) 0.8250(4) 0.0638(13) Uani 1.000000 1 . . . .
H5A H 0.8313(3) 0.5055(5) 0.7981(4) 0.0766(16) Uiso 1.000000 1 R . . .
C17A C 0.5 -0.0737(5) 0.75 0.0616(18) Uani 1.000000 2 S T P .
H17a H 0.449(8) -0.0966(5) 0.760(18) 0.092(3) Uiso 0.500000 1 GR . . -1
H17b H 0.503(18) -0.0966(5) 0.698(6) 0.092(3) Uiso 0.500000 1 GR . . -1
H17c H 0.548(10) -0.0966(5) 0.792(12) 0.092(3) Uiso 0.500000 1 GR . . -1
C10A C 0.8924(4) 0.4331(8) 0.9458(5) 0.101(3) Uani 1.000000 1 . . . .
H10a H 0.8955(17) 0.417(5) 1.0016(15) 0.152(4) Uiso 1.000000 1 GR . . .
H10b H 0.901(2) 0.377(3) 0.917(3) 0.152(4) Uiso 1.000000 1 GR . . .
H10c H 0.9352(5) 0.479(2) 0.945(4) 0.152(4) Uiso 1.000000 1 GR . . .

loop_
_atom_site_aniso_label
_atom_site_aniso_U_11
_atom_site_aniso_U_22
_atom_site_aniso_U_33
_atom_site_aniso_U_12
_atom_site_aniso_U_13
_atom_site_aniso_U_23
Au1A 0.03010(14) 0.02471(15) 0.03657(14) -0.000000 0.01062(9) 0.000000
I1D 0.0537(2) 0.1022(3) 0.0578(2) 0.01963(17) 0.03560(16) 0.01821(17)
F2D 0.0502(17) 0.126(3) 0.084(2) -0.029(2) 0.0294(16) -0.015(2)
F1D 0.074(2) 0.130(3) 0.068(2) -0.021(2) 0.0311(18) -0.039(2)
N1A 0.0429(19) 0.0277(19) 0.069(2) -0.0028(14) 0.0033(17) -0.0020(16)
C12A 0.031(2) 0.029(3) 0.035(2) -0.000000 0.0158(18) 0.000000
C13A 0.0353(18) 0.035(2) 0.0370(17) -0.0002(15) 0.0118(15) 0.0018(15)
C14A 0.044(2) 0.027(2) 0.047(2) -0.0075(16) 0.0096(17) -0.0044(16)
C15A 0.052(3) 0.023(3) 0.053(3) -0.000000 0.019(3) 0.000000
C2D 0.044(2) 0.071(3) 0.047(2) -0.001(2) 0.0187(18) -0.000(2)
C3A 0.040(2) 0.037(2) 0.056(2) -0.0076(16) 0.0068(18) -0.0057(18)
C3D 0.036(2) 0.070(3) 0.051(2) 0.0016(19) 0.0164(18) 0.004(2)
C1D 0.0371(19) 0.065(3) 0.044(2) 0.0145(18) 0.0215(16) 0.0136(19)
C8A 0.044(2) 0.051(3) 0.051(2) -0.0100(19) 0.0103(18) -0.012(2)
C1A 0.040(3) 0.029(3) 0.043(3) -0.000000 0.009(2) 0.000000
C4A 0.049(2) 0.059(3) 0.057(3) -0.010(2) 0.012(2) 0.005(2)
C11A 0.061(3) 0.096(5) 0.060(3) -0.009(3) 0.025(3) -0.014(3)
C6A 0.044(2) 0.079(4) 0.062(3) -0.004(2) 0.002(2) -0.004(3)
C16A 0.047(2) 0.047(3) 0.057(3) 0.0003(19) -0.0059(19) 0.006(2)
C2A 0.067(3) 0.024(2) 0.120(5) -0.001(2) 0.001(3) -0.007(3)
C7A 0.049(2) 0.082(4) 0.043(2) -0.005(2) -0.0012(19) -0.004(2)
C9A 0.078(4) 0.110(6) 0.070(4) 0.005(4) 0.024(3) 0.029(4)
C5A 0.041(2) 0.087(4) 0.064(3) -0.003(2) 0.014(2) 0.000(3)
C17A 0.076(5) 0.030(3) 0.076(5) -0.000000 0.016(4) 0.000000
C10A 0.044(3) 0.159(9) 0.089(5) 0.020(4) -0.001(3) 0.008(5)

loop_
_atom_type_symbol
_atom_type_scat_dispersion_real
_atom_type_scat_dispersion_imag
_atom_type_scat_Cromer_Mann_a1
_atom_type_scat_Cromer_Mann_a2
_atom_type_scat_Cromer_Mann_a3
_atom_type_scat_Cromer_Mann_a4
_atom_type_scat_Cromer_Mann_b1
_atom_type_scat_Cromer_Mann_b2
_atom_type_scat_Cromer_Mann_b3
_atom_type_scat_Cromer_Mann_b4
_atom_type_scat_Cromer_Mann_c
_atom_type_scat_source
_atom_type_scat_dispersion_source
Au -4.01093 7.72880 16.88190 18.59130 25.55820 5.86000 0.46110 8.62160 1.48260 36.39560 12.06580 'International Tables Volume C Table 6.1.1.4 (pp. 500-502)' 'Henke, Gullikson and Davis, At. Data and Nucl. Data Tables, 1993, 54, 2'
C 0.01920 0.00962 2.31000 1.02000 1.58860 0.86500 20.84390 10.20750 0.56870 51.65120 0.21560 'International Tables Volume C Table 6.1.1.4 (pp. 500-502)' 'Henke, Gullikson and Davis, At. Data and Nucl. Data Tables, 1993, 54, 2'
F 0.07537 0.05506 3.53920 2.64120 1.51700 1.02430 10.28250 4.29440 0.26150 26.14760 0.27760 'International Tables Volume C Table 6.1.1.4 (pp. 500-502)' 'Henke, Gullikson and Davis, At. Data and Nucl. Data Tables, 1993, 54, 2'
H 0.00000 0.00000 0.49300 0.32291 0.14019 0.04081 10.51090 26.12570 3.14236 57.79970 0.00304 'International Tables Volume C Table 6.1.1.4 (pp. 500-502)' 'Henke, Gullikson and Davis, At. Data and Nucl. Data Tables, 1993, 54, 2'
I -0.19206 6.94430 20.14720 18.99490 7.51380 2.27350 4.34700 0.38140 27.76600 66.87760 4.07120 'International Tables Volume C Table 6.1.1.4 (pp. 500-502)' 'Henke, Gullikson and Davis, At. Data and Nucl. Data Tables, 1993, 54, 2'
N 0.03256 0.01839 12.21260 3.13220 2.01250 1.16630 0.00570 9.89330 28.99750 0.58260 -11.52900 'International Tables Volume C Table 6.1.1.4 (pp. 500-502)' 'Henke, Gullikson and Davis, At. Data and Nucl. Data Tables, 1993, 54, 2'

loop_
_geom_angle_atom_site_label_1
_geom_angle_atom_site_label_2
_geom_angle_atom_site_label_3
_geom_angle
_geom_angle_site_symmetry_1
_geom_angle_site_symmetry_3
_geom_angle_publ_flag
C1A Au1A C12A 180.0 . . ?
C1A N1A C3A 124.4(4) . . ?
C2A N1A C3A 122.9(4) . . ?
C2A N1A C1A 112.6(4) . . ?
C13A C12A Au1A 121.0(2) . . ?
C13A C12A Au1A 121.0(2) 2_656 . ?
C13A C12A C13A 117.9(5) 2_656 . ?
C14A C13A C12A 120.5(4) . . ?
C16A C13A C12A 120.6(4) . . ?
C16A C13A C14A 118.9(4) . . ?
H14A C14A C13A 119.4(2) . . ?
C15A C14A C13A 121.2(4) . . ?
C15A C14A H14A 119.4(3) . . ?
C14A C15A C14A 118.7(5) 2_656 . ?
C17A C15A C14A 120.6(3) . . ?
C17A C15A C14A 120.6(3) . 2_656 ?
C3D C2D F1D 118.4(4) . . ?
C1D C2D F1D 119.8(4) . . ?
C1D C2D C3D 121.8(5) . . ?
C8A C3A N1A 119.5(4) . . ?
C4A C3A N1A 118.2(4) . . ?
C4A C3A C8A 122.2(4) . . ?
C2D C3D F2D 118.3(5) . . ?
C1D C3D F2D 120.2(4) 7_656 . ?
C1D C3D C2D 121.5(4) 7_656 . ?
C2D C1D I1D 121.5(4) . . ?
C3D C1D I1D 121.8(3) 7_656 . ?
C3D C1D C2D 116.7(4) 7_656 . ?
C11A C8A C3A 121.8(5) . . ?
C7A C8A C3A 117.3(4) . . ?
C7A C8A C11A 120.8(5) . . ?
N1A C1A Au1A 125.6(3) . . ?
N1A C1A Au1A 125.6(3) 2_656 . ?
N1A C1A N1A 108.8(5) 2_656 . ?
C9A C4A C3A 122.3(5) . . ?
C5A C4A C3A 117.4(5) . . ?
C5A C4A C9A 120.3(5) . . ?
H11a C11A C8A 109.5 . . ?
H11b C11A C8A 109.5 . . ?
H11b C11A H11a 109.5 . . ?
H11c C11A C8A 109.5 . . ?
H11c C11A H11a 109.5 . . ?
H11c C11A H11b 109.5 . . ?
C5A C6A C7A 119.1(5) . . ?
C10A C6A C7A 121.6(6) . . ?
C10A C6A C5A 119.3(6) . . ?
H16a C16A C13A 109.5 . . ?
H16b C16A C13A 109.5 . . ?
H16b C16A H16a 109.5 . . ?
H16c C16A C13A 109.5 . . ?
H16c C16A H16a 109.5 . . ?
H16c C16A H16b 109.5 . . ?
C2A C2A N1A 102.4(3) 2_656 . ?
H2Aa C2A N1A 111.3(3) . . ?
H2Ab C2A N1A 111.3(4) . . ?
H2Ab C2A H2Aa 109.2 . . ?
C6A C7A C8A 122.5(5) . . ?
H7A C7A C8A 118.8(3) . . ?
H7A C7A C6A 118.8(3) . . ?
H9Aa C9A C4A 109.5 . . ?
H9Ab C9A C4A 109.5 . . ?
H9Ab C9A H9Aa 109.5 . . ?
H9Ac C9A C4A 109.5 . . ?
H9Ac C9A H9Aa 109.5 . . ?
H9Ac C9A H9Ab 109.5 . . ?
C6A C5A C4A 121.4(5) . . ?
H5A C5A C4A 119.3(3) . . ?
H5A C5A C6A 119.3(3) . . ?
H17a C17A C15A 109.5 2_656 . ?
H17a C17A C15A 109.5 . . ?
H17a C17A H17a 141.1(15) . 2_656 ?
H17b C17A C15A 109.5 . . ?
H17b C17A C15A 109.5 2_656 . ?
H17b C17A H17a 109.5 . . ?
H17b C17A H17a 109.5 2_656 2_656 ?
H17b C17A H17a 56.3 2_656 . ?
H17b C17A H17a 56.3 . 2_656 ?
H17b C17A H17b 141(3) 2_656 . ?
H17c C17A C15A 109.5 . . ?
H17c C17A C15A 109.5 2_656 . ?
H17c C17A H17a 56.3 . 2_656 ?
H17c C17A H17a 56.3 2_656 . ?
H17c C17A H17a 109.5 . . ?
H17c C17A H17a 109.5 2_656 2_656 ?
H17c C17A H17b 56.3 . 2_656 ?
H17c C17A H17b 109.5 2_656 2_656 ?
H17c C17A H17b 109.5 . . ?
H17c C17A H17b 56.3 2_656 . ?
H17c C17A H17c 141(4) 2_656 . ?
H10a C10A C6A 109.5 . . ?
H10b C10A C6A 109.5 . . ?
H10b C10A H10a 109.5 . . ?
H10c C10A C6A 109.5 . . ?
H10c C10A H10a 109.5 . . ?
H10c C10A H10b 109.5 . . ?

loop_
_geom_bond_atom_site_label_1
_geom_bond_atom_site_label_2
_geom_bond_distance
_geom_bond_site_symmetry_2
_geom_bond_publ_flag
Au1A C12A 2.030(5) . ?
Au1A C1A 2.010(6) . ?
I1D C1D 2.091(4) . ?
F2D C3D 1.341(6) . ?
F1D C2D 1.342(6) . ?
N1A C3A 1.433(6) . ?
N1A C1A 1.328(5) . ?
N1A C2A 1.480(6) . ?
C12A C13A 1.408(5) 2_656 ?
C12A C13A 1.408(5) . ?
C13A C14A 1.404(6) . ?
C13A C16A 1.503(6) . ?
C14A H14A 0.9300 . ?
C14A C15A 1.387(5) . ?
C15A C17A 1.513(8) . ?
C2D C3D 1.377(6) . ?
C2D C1D 1.377(7) . ?
C3A C8A 1.395(7) . ?
C3A C4A 1.391(7) . ?
C3D C1D 1.372(7) 7_656 ?
C8A C11A 1.500(7) . ?
C8A C7A 1.387(7) . ?
C4A C9A 1.510(8) . ?
C4A C5A 1.398(8) . ?
C11A H11a 0.9600 . ?
C11A H11b 0.9600 . ?
C11A H11c 0.9600 . ?
C6A C7A 1.362(8) . ?
C6A C5A 1.382(8) . ?
C6A C10A 1.518(8) . ?
C16A H16a 0.9600 . ?
C16A H16b 0.9600 . ?
C16A H16c 0.9600 . ?
C2A C2A 1.510(13) 2_656 ?
C2A H2Aa 0.9700 . ?
C2A H2Ab 0.9700 . ?
C7A H7A 0.9300 . ?
C9A H9Aa 0.9600 . ?
C9A H9Ab 0.9600 . ?
C9A H9Ac 0.9600 . ?
C5A H5A 0.9300 . ?
C17A H17a 0.9600 . ?
C17A H17a 0.9600 2_656 ?
C17A H17b 0.9600 2_656 ?
C17A H17b 0.9600 . ?
C17A H17c 0.9600 2_656 ?
C17A H17c 0.9600 . ?
C10A H10a 0.9600 . ?
C10A H10b 0.9600 . ?
C10A H10c 0.9600 . ?

loop_
_geom_torsion_atom_site_label_1
_geom_torsion_atom_site_label_2
_geom_torsion_atom_site_label_3
_geom_torsion_atom_site_label_4
_geom_torsion
_geom_torsion_site_symmetry_1
_geom_torsion_site_symmetry_2
_geom_torsion_site_symmetry_3
_geom_torsion_site_symmetry_4
_geom_torsion_publ_flag
Au1A C12A C13A C14A 179.9(3) . . . . ?
Au1A C12A C13A C14A 179.9(3) . . 2_656 2_656 ?
Au1A C12A C13A C16A -0.1(3) . . . . ?
Au1A C12A C13A C16A -0.1(3) . . 2_656 2_656 ?
Au1A C1A N1A C3A 0.8(2) . . . . ?
Au1A C1A N1A C3A 0.8(2) . . 2_656 2_656 ?
Au1A C1A N1A C2A -176.2(4) . . 2_656 2_656 ?
Au1A C1A N1A C2A -176.2(4) . . . . ?
I1D C1D C2D F1D -1.2(4) . . . . ?
I1D C1D C2D C3D 178.9(4) . . . . ?
I1D C1D C3D F2D 0.7(4) . . 7_656 7_656 ?
I1D C1D C3D C2D -178.9(4) . . 7_656 7_656 ?
F2D C3D C2D F1D 0.0(6) . . . . ?
F2D C3D C2D C1D -180.0(5) . . . . ?
F2D C3D C1D C2D -180.0(5) . . 7_656 7_656 ?
F1D C2D C3D C1D -179.5(5) . . . 7_656 ?
F1D C2D C1D C3D 179.6(5) . . . 7_656 ?
N1A C3A C8A C11A 1.2(5) . . . . ?
N1A C3A C8A C7A 178.3(5) . . . . ?
N1A C3A C4A C9A -0.6(6) . . . . ?
N1A C3A C4A C5A -178.3(5) . . . . ?
N1A C1A N1A C3A -179.2(2) . . 2_656 2_656 ?
N1A C1A N1A C2A 3.8(4) . . 2_656 2_656 ?
N1A C2A C2A N1A 10.2(3) . . 2_656 2_656 ?
C12A C13A C14A C15A 0.3(4) . . . . ?
C12A C13A C14A C15A 0.3(4) 2_656 . . . ?
C13A C14A C15A C14A -0.1(6) . . . 2_656 ?
C13A C14A C15A C17A 179.9(3) . . . . ?
C2D C3D C1D C2D -0.4(5) . . 7_656 7_656 ?
C2D C1D C3D C2D 0.4(4) . . 7_656 7_656 ?
C3A C8A C7A C6A -0.0(6) . . . . ?
C3A C4A C5A C6A -0.0(6) . . . . ?
C8A C7A C6A C5A 0.4(7) . . . . ?
C8A C7A C6A C10A -178.4(7) . . . . ?
C4A C5A C6A C7A -0.4(8) . . . . ?
C4A C5A C6A C10A 178.5(7) . . . . ?
